data_7063525
loop_
_publ_author_name
'Ababaikeri, Aihaimaitijiang'
'Pan, Xueting'
'Hou, Xueling'
'Han, Jian'

_publ_section_title
;
 K, Rb-hydroxyborates series with deep-ultraviolet KRbB5O8(OH) possessing
 moderate second harmonic generation response
;
_journal_issue 46
_journal_name_full 'New Journal of Chemistry'
_journal_page_first 19501
_journal_page_last 19507
_journal_paper_doi 10.1039/D4NJ04016C
_journal_volume 48
_journal_year 2024
_chemical_formula_moiety 'B6 H2 K O11 Rb'
_chemical_formula_sum 'B6 H2 K O11 Rb'
_chemical_formula_weight 367.45
_chemical_name_systematic KRbB6O9(OH)2
_space_group_crystal_system monoclinic
_space_group_IT_number 14
_space_group_name_Hall '-P 2yn'
_space_group_name_H-M_alt 'P 1 21/n 1'
_atom_sites_solution_hydrogens difmap
_atom_sites_solution_primary dual
_audit_block_doi 10.5517/ccdc.csd.cc2h7b36
_audit_creation_date 2023-05-26
_audit_creation_method
;
Olex2 1.3
(compiled 2020.11.12 svn.r5f609507 for OlexSys, GUI svn.r6408)
;
_audit_update_record
;
2023-10-12 deposited with the CCDC.	2024-11-05 downloaded from the CCDC.
;
_cell_angle_alpha 90
_cell_angle_beta 91.866(3)
_cell_angle_gamma 90
_cell_formula_units_Z 4
_cell_length_a 9.1030(5)
_cell_length_b 6.6379(3)
_cell_length_c 16.3616(9)
_cell_measurement_reflns_used 4788
_cell_measurement_temperature 156.0
_cell_measurement_theta_max 27.47
_cell_measurement_theta_min 2.53
_cell_volume 988.12(9)
_computing_cell_refinement 'SAINT V8.38A (Bruker, 2018)'
_computing_data_reduction 'SAINT V8.38A (Bruker, 2018)'
_computing_molecular_graphics 'Olex2 1.3 (Dolomanov et al., 2009)'
_computing_publication_material 'Olex2 1.3 (Dolomanov et al., 2009)'
_computing_structure_refinement 'SHELXL 2018/3 (Sheldrick, 2015)'
_computing_structure_solution 'SHELXT 2014/5 (Sheldrick, 2014)'
_diffrn_ambient_temperature 156.0
_diffrn_measured_fraction_theta_full 1.000
_diffrn_measured_fraction_theta_max 1.000
_diffrn_measurement_device_type 'CCD area detector'
_diffrn_measurement_method 'phi and omega scans'
_diffrn_radiation_monochromator graphite
_diffrn_radiation_type MoK\a
_diffrn_radiation_wavelength 0.71073
_diffrn_reflns_av_R_equivalents 0.0742
_diffrn_reflns_av_unetI/netI 0.0452
_diffrn_reflns_Laue_measured_fraction_full 1.000
_diffrn_reflns_Laue_measured_fraction_max 1.000
_diffrn_reflns_limit_h_max 10
_diffrn_reflns_limit_h_min -10
_diffrn_reflns_limit_k_max 7
_diffrn_reflns_limit_k_min -7
_diffrn_reflns_limit_l_max 19
_diffrn_reflns_limit_l_min -19
_diffrn_reflns_number 11178
_diffrn_reflns_point_group_measured_fraction_full 1.000
_diffrn_reflns_point_group_measured_fraction_max 1.000
_diffrn_reflns_theta_full 25.242
_diffrn_reflns_theta_max 25.350
_diffrn_reflns_theta_min 2.491
_diffrn_source_current 1.4
_diffrn_source_power 0.07
_diffrn_source_voltage 50.0
_exptl_absorpt_coefficient_mu 5.485
_exptl_absorpt_correction_T_max 0.7456
_exptl_absorpt_correction_T_min 0.5436
_exptl_absorpt_correction_type multi-scan
_exptl_absorpt_process_details
;
SADABS-2016/2 (Bruker,2016/2) was used for absorption correction.
wR2(int) was 0.1225 before and 0.0698 after correction.
The Ratio of minimum to maximum transmission is 0.7291.
The \l/2 correction factor is Not present.
;
_exptl_crystal_colour 'clear light colourless'
_exptl_crystal_colour_lustre clear
_exptl_crystal_colour_modifier light
_exptl_crystal_colour_primary colourless
_exptl_crystal_density_diffrn 2.470
_exptl_crystal_description block
_exptl_crystal_F_000 704
_exptl_crystal_size_max 0.1
_exptl_crystal_size_mid 0.1
_exptl_crystal_size_min 0.1
_refine_diff_density_max 1.009
_refine_diff_density_min -0.684
_refine_diff_density_rms 0.143
_refine_ls_extinction_method none
_refine_ls_goodness_of_fit_ref 1.104
_refine_ls_hydrogen_treatment refU
_refine_ls_matrix_type full
_refine_ls_number_parameters 174
_refine_ls_number_reflns 1804
_refine_ls_number_restraints 0
_refine_ls_restrained_S_all 1.104
_refine_ls_R_factor_all 0.0568
_refine_ls_R_factor_gt 0.0471
_refine_ls_shift/su_max 0.000
_refine_ls_shift/su_mean 0.000
_refine_ls_structure_factor_coef Fsqd
_refine_ls_weighting_details 'w=1/[\s^2^(Fo^2^)+(0.0370P)^2^+8.6329P] where P=(Fo^2^+2Fc^2^)/3'
_refine_ls_weighting_scheme calc
_refine_ls_wR_factor_gt 0.1178
_refine_ls_wR_factor_ref 0.1218
_reflns_Friedel_coverage 0.000
_reflns_number_gt 1514
_reflns_number_total 1804
_reflns_threshold_expression 'I > 2\s(I)'
_cod_data_source_file d4nj04016c2.cif
_cod_data_source_block 333
_cod_depositor_comments 'Adding full bibliography for 7063524--7063526.cif.'
_cod_database_code 7063525
_shelx_shelxl_version_number 2018/3
_shelx_space_group_comment
;
The symmetry employed for this shelxl refinement is uniquely defined
by the following loop, which should always be used as a source of
symmetry information in preference to the above space-group names.
They are only intended as comments.
;
_shelx_estimated_absorpt_t_max 0.610
_shelx_estimated_absorpt_t_min 0.610
_olex2_refinement_description
;
1. Shared sites
{Rb, K}
{Rb1, K1}
2. Uiso/Uaniso restraints and constraints
Uanis(Rb) = Uanis(K)
Uanis(Rb1) = Uanis(K1)
3. Others
 Fixed Sof: Rb1(0.5) K1(0.5) Rb(0.5) K(0.5)
4.a Riding coordinates:
 O00A(H00A), O00D(H00D)
;
_olex2_submission_special_instructions 'No special instructions were received'

loop_
_space_group_symop_operation_xyz
'x, y, z'
'-x+1/2, y+1/2, -z+1/2'
'-x, -y, -z'
'x-1/2, -y-1/2, z-1/2'

loop_
_atom_site_label
_atom_site_type_symbol
_atom_site_fract_x
_atom_site_fract_y
_atom_site_fract_z
_atom_site_U_iso_or_equiv
_atom_site_adp_type
_atom_site_occupancy
_atom_site_site_symmetry_order
_atom_site_calc_flag
_atom_site_refinement_flags_posn
_atom_site_refinement_flags_adp
_atom_site_refinement_flags_occupancy
_atom_site_disorder_assembly
_atom_site_disorder_group
Rb1 Rb 0.98549(8) 0.31578(12) 0.87731(5) 0.0197(2) Uani 0.5 1 d . . P . .
K1 K 0.98549(8) 0.31578(12) 0.87731(5) 0.0197(2) Uani 0.5 1 d . . P . .
Rb Rb 1.01386(9) 1.10786(14) 0.34470(5) 0.0245(3) Uani 0.5 1 d . . P . .
K K 1.01386(9) 1.10786(14) 0.34470(5) 0.0245(3) Uani 0.5 1 d . . P . .
O003 O 0.7377(5) 0.1392(7) 0.5943(3) 0.0247(10) Uani 1 1 d . . . . .
O004 O 0.8594(5) 0.7538(7) 0.3890(3) 0.0261(10) Uani 1 1 d . . . . .
O005 O 0.6025(5) 0.7918(7) 0.4235(3) 0.0276(11) Uani 1 1 d . . . . .
O006 O 0.7916(5) 0.4873(7) 0.6296(3) 0.0272(11) Uani 1 1 d . . . . .
O007 O 0.6725(5) 0.5779(8) 0.3133(3) 0.0310(11) Uani 1 1 d . . . . .
O008 O 0.7777(5) 0.0464(7) 0.4556(3) 0.0277(11) Uani 1 1 d . . . . .
O009 O 0.7879(5) 0.7331(7) 0.5293(3) 0.0275(11) Uani 1 1 d . . . . .
O00A O 0.8052(5) 0.2418(8) 0.7315(3) 0.0306(11) Uani 1 1 d . . . . .
H00A H 0.771229 0.121480 0.755567 0.13(5) Uiso 1 1 d R . . . .
O00B O 0.7705(6) 0.3851(7) 0.4905(3) 0.0316(11) Uani 1 1 d . . . . .
O00C O 0.4284(5) 0.6595(9) 0.3243(3) 0.0366(13) Uani 1 1 d . . . . .
O00D O 0.9180(5) 0.5243(9) 0.2852(3) 0.0396(13) Uani 1 1 d . . . . .
H00D H 1.018234 0.560270 0.293405 0.08(3) Uiso 1 1 d R . . . .
B00E B 0.7840(8) 0.5372(11) 0.5485(4) 0.0206(15) Uani 1 1 d . . . . .
B00F B 0.7629(8) 0.1842(11) 0.5154(5) 0.0219(15) Uani 1 1 d . . . . .
B00G B 0.8183(8) 0.6199(12) 0.3313(5) 0.0263(17) Uani 1 1 d . . . . .
B00H B 0.7576(8) 0.8286(12) 0.4496(5) 0.0252(16) Uani 1 1 d . . . . .
B00I B 0.5645(8) 0.6810(12) 0.3562(5) 0.0244(16) Uani 1 1 d . . . . .
B00J B 0.7253(8) 0.2978(12) 0.6568(5) 0.0232(16) Uani 1 1 d . . . . .

loop_
_atom_site_aniso_label
_atom_site_aniso_U_11
_atom_site_aniso_U_22
_atom_site_aniso_U_33
_atom_site_aniso_U_23
_atom_site_aniso_U_13
_atom_site_aniso_U_12
Rb1 0.0181(4) 0.0148(4) 0.0259(5) -0.0015(4) -0.0042(3) -0.0032(3)
K1 0.0181(4) 0.0148(4) 0.0259(5) -0.0015(4) -0.0042(3) -0.0032(3)
Rb 0.0244(5) 0.0270(5) 0.0220(5) 0.0037(4) -0.0021(3) -0.0028(4)
K 0.0244(5) 0.0270(5) 0.0220(5) 0.0037(4) -0.0021(3) -0.0028(4)
O003 0.029(2) 0.021(3) 0.024(2) -0.0024(19) 0.0004(19) -0.0036(19)
O004 0.026(2) 0.022(2) 0.030(3) -0.006(2) 0.0012(19) -0.003(2)
O005 0.027(2) 0.025(3) 0.031(3) -0.006(2) 0.001(2) 0.001(2)
O006 0.036(3) 0.022(2) 0.024(2) -0.003(2) -0.001(2) -0.004(2)
O007 0.026(2) 0.032(3) 0.036(3) -0.013(2) 0.000(2) 0.000(2)
O008 0.039(3) 0.020(2) 0.024(2) -0.001(2) 0.001(2) -0.002(2)
O009 0.039(3) 0.020(3) 0.024(2) -0.0021(19) -0.004(2) -0.001(2)
O00A 0.035(3) 0.033(3) 0.023(3) 0.004(2) -0.009(2) -0.002(2)
O00B 0.053(3) 0.020(2) 0.021(2) -0.002(2) -0.004(2) 0.001(2)
O00C 0.021(2) 0.052(3) 0.037(3) -0.017(3) 0.000(2) -0.002(2)
O00D 0.026(3) 0.045(3) 0.048(3) -0.019(3) 0.003(2) -0.001(2)
B00E 0.025(4) 0.014(4) 0.022(4) -0.001(3) -0.001(3) -0.002(3)
B00F 0.025(4) 0.015(4) 0.026(4) -0.003(3) -0.002(3) 0.000(3)
B00G 0.024(4) 0.026(4) 0.029(4) -0.007(3) -0.002(3) -0.001(3)
B00H 0.028(4) 0.020(4) 0.027(4) -0.003(3) -0.007(3) -0.001(3)
B00I 0.030(4) 0.019(4) 0.025(4) 0.000(3) 0.000(3) 0.000(3)
B00J 0.019(3) 0.025(4) 0.026(4) -0.004(3) -0.002(3) -0.003(3)

loop_
_atom_type_symbol
_atom_type_description
_atom_type_scat_dispersion_real
_atom_type_scat_dispersion_imag
_atom_type_scat_source
B B 0.0013 0.0007 'International Tables Vol C Tables 4.2.6.8 and 6.1.1.4'
H H 0.0000 0.0000 'International Tables Vol C Tables 4.2.6.8 and 6.1.1.4'
K K 0.2009 0.2494 'International Tables Vol C Tables 4.2.6.8 and 6.1.1.4'
O O 0.0106 0.0060 'International Tables Vol C Tables 4.2.6.8 and 6.1.1.4'
Rb Rb -0.9393 2.9676 'International Tables Vol C Tables 4.2.6.8 and 6.1.1.4'

loop_
_geom_angle_atom_site_label_1
_geom_angle_atom_site_label_2
_geom_angle_atom_site_label_3
_geom_angle
_geom_angle_site_symmetry_1
_geom_angle_site_symmetry_3
_geom_angle_publ_flag
O003 Rb1 O005 72.68(12) 2_656 2_646 ?
O003 Rb1 O006 87.59(12) 2_656 2_646 ?
O003 Rb1 O007 166.35(13) 2_656 4_666 ?
O003 Rb1 O008 107.78(13) 2_656 4_666 ?
O003 Rb1 O009 58.50(12) 2_656 2_646 ?
O003 Rb1 H00A 88.9 2_656 . ?
O003 Rb1 O00C 128.40(12) 2_656 4_666 ?
O003 Rb1 O00D 95.88(13) 2_656 3_766 ?
O003 Rb1 B00E 80.25(15) 2_656 2_646 ?
O003 Rb1 B00F 113.37(16) 2_656 4_666 ?
O005 Rb1 O003 64.07(13) 4_676 2_656 ?
O005 Rb1 O005 83.57(13) 4_676 2_646 ?
O005 Rb1 O006 150.00(12) 4_676 2_646 ?
O005 Rb1 O007 127.06(12) 4_676 4_666 ?
O005 Rb1 O008 46.80(12) 4_676 4_666 ?
O005 Rb1 O009 109.47(13) 4_676 2_646 ?
O005 Rb1 H00A 116.4 2_646 . ?
O005 Rb1 H00A 140.8 4_676 . ?
O005 Rb1 O00C 167.53(12) 4_676 4_666 ?
O005 Rb1 O00D 78.42(14) 4_676 3_766 ?
O005 Rb1 B00E 132.13(16) 4_676 2_646 ?
O005 Rb1 B00F 63.92(16) 4_676 4_666 ?
O006 Rb1 O005 78.41(11) 2_646 2_646 ?
O006 Rb1 H00A 39.6 2_646 . ?
O006 Rb1 B00F 125.35(15) 2_646 4_666 ?
O007 Rb1 O005 114.10(12) 4_666 2_646 ?
O007 Rb1 O006 82.48(12) 4_666 2_646 ?
O007 Rb1 H00A 77.4 4_666 . ?
O007 Rb1 O00C 40.69(11) 4_666 4_666 ?
O007 Rb1 B00E 93.99(15) 4_666 2_646 ?
O007 Rb1 B00F 80.12(16) 4_666 4_666 ?
O008 Rb1 O005 80.81(12) 4_666 2_646 ?
O008 Rb1 O006 149.05(12) 4_666 2_646 ?
O008 Rb1 O007 85.38(12) 4_666 4_666 ?
O008 Rb1 H00A 159.4 4_666 . ?
O008 Rb1 O00C 121.52(12) 4_666 4_666 ?
O008 Rb1 B00E 130.88(15) 4_666 2_646 ?
O008 Rb1 B00F 23.88(15) 4_666 4_666 ?
O009 Rb1 O005 43.77(11) 2_646 2_646 ?
O009 Rb1 O006 42.38(12) 2_646 2_646 ?
O009 Rb1 O007 117.32(12) 2_646 4_666 ?
O009 Rb1 O008 124.34(13) 2_646 4_666 ?
O009 Rb1 H00A 74.4 2_646 . ?
O009 Rb1 O00C 80.44(12) 2_646 4_666 ?
O009 Rb1 O00D 141.19(13) 2_646 3_766 ?
O009 Rb1 B00E 23.67(15) 2_646 2_646 ?
O009 Rb1 B00F 106.03(16) 2_646 4_666 ?
O00A Rb1 O003 83.12(13) . 2_656 ?
O00A Rb1 O005 124.06(14) . 4_676 ?
O00A Rb1 O005 129.80(13) . 2_646 ?
O00A Rb1 O006 56.82(13) . 2_646 ?
O00A Rb1 O007 83.61(13) . 4_666 ?
O00A Rb1 O008 149.28(14) . 4_666 ?
O00A Rb1 O009 86.06(13) . 2_646 ?
O00A Rb1 H00A 18.2 . . ?
O00A Rb1 O00C 62.74(13) . 4_666 ?
O00A Rb1 O00D 60.47(14) . 3_766 ?
O00A Rb1 B00E 78.56(16) . 2_646 ?
O00A Rb1 B00F 162.92(17) . 4_666 ?
O00C Rb1 O005 99.64(12) 4_666 2_646 ?
O00C Rb1 O006 41.85(11) 4_666 2_646 ?
O00C Rb1 H00A 47.9 4_666 . ?
O00C Rb1 B00E 56.99(15) 4_666 2_646 ?
O00C Rb1 B00F 106.67(15) 4_666 4_666 ?
O00D Rb1 O005 161.62(13) 3_766 2_646 ?
O00D Rb1 O006 116.21(13) 3_766 2_646 ?
O00D Rb1 O007 80.29(13) 3_766 4_666 ?
O00D Rb1 O008 89.43(13) 3_766 4_666 ?
O00D Rb1 H00A 76.7 3_766 . ?
O00D Rb1 O00C 98.74(13) 3_766 4_666 ?
O00D Rb1 B00E 138.98(16) 3_766 2_646 ?
O00D Rb1 B00F 111.19(16) 3_766 4_666 ?
B00E Rb1 O005 54.76(15) 2_646 2_646 ?
B00E Rb1 O006 23.67(15) 2_646 2_646 ?
B00E Rb1 H00A 62.5 2_646 . ?
B00E Rb1 B00F 107.65(18) 2_646 4_666 ?
B00F Rb1 O005 62.94(15) 4_666 2_646 ?
B00F Rb1 H00A 154.5 4_666 . ?
O003 Rb O006 90.43(12) 3_766 3_776 ?
O003 Rb O007 130.62(13) 3_766 2_655 ?
O003 Rb O00A 75.29(12) 3_766 4_675 ?
O003 Rb O00A 46.58(12) 3_766 3_766 ?
O003 Rb O00D 145.35(13) 3_766 1_565 ?
O003 Rb B00E 79.43(15) 3_766 3_776 ?
O003 Rb B00I 123.10(16) 3_766 2_655 ?
O004 Rb O003 80.44(13) . 3_766 ?
O004 Rb O006 157.70(13) . 3_776 ?
O004 Rb O007 84.03(13) . 2_655 ?
O004 Rb O008 48.60(13) . 1_565 ?
O004 Rb O009 114.95(13) . 3_776 ?
O004 Rb O00A 140.79(13) . 4_675 ?
O004 Rb O00A 76.10(13) . 3_766 ?
O004 Rb O00C 117.04(15) . 2_655 ?
O004 Rb O00D 133.76(13) . 1_565 ?
O004 Rb B00E 134.31(16) . 3_776 ?
O004 Rb B00I 106.05(17) . 2_655 ?
O006 Rb O00A 53.12(12) 3_776 4_675 ?
O006 Rb B00E 23.42(14) 3_776 3_776 ?
O006 Rb B00I 96.00(16) 3_776 2_655 ?
O007 Rb O006 116.80(12) 2_655 3_776 ?
O007 Rb O00A 84.23(13) 2_655 3_766 ?
O007 Rb O00A 88.86(12) 2_655 4_675 ?
O007 Rb B00E 138.60(16) 2_655 3_776 ?
O007 Rb B00I 24.60(16) 2_655 2_655 ?
O008 Rb O003 106.73(13) 1_565 3_766 ?
O008 Rb O006 116.79(13) 1_565 3_776 ?
O008 Rb O007 96.80(13) 1_565 2_655 ?
O008 Rb O009 93.64(13) 1_565 3_776 ?
O008 Rb O00A 123.93(14) 1_565 3_766 ?
O008 Rb O00A 169.91(13) 1_565 4_675 ?
O008 Rb O00D 96.75(13) 1_565 1_565 ?
O008 Rb B00E 100.06(15) 1_565 3_776 ?
O008 Rb B00I 119.63(16) 1_565 2_655 ?
O009 Rb O003 60.48(13) 3_776 3_766 ?
O009 Rb O006 43.87(12) 3_776 3_776 ?
O009 Rb O007 160.65(13) 3_776 2_655 ?
O009 Rb O00A 103.32(13) 3_776 3_766 ?
O009 Rb O00A 78.66(12) 3_776 4_675 ?
O009 Rb O00D 93.55(13) 3_776 1_565 ?
O009 Rb B00E 22.42(15) 3_776 3_776 ?
O009 Rb B00I 138.42(17) 3_776 2_655 ?
O00A Rb O006 112.00(13) 3_766 3_776 ?
O00A Rb O00A 64.82(5) 3_766 4_675 ?
O00A Rb B00E 70.39(15) 4_675 3_776 ?
O00A Rb B00E 115.58(15) 3_766 3_776 ?
O00A Rb B00I 79.39(16) 3_766 2_655 ?
O00C Rb O003 103.41(13) 2_655 3_766 ?
O00C Rb O006 84.77(14) 2_655 3_776 ?
O00C Rb O007 45.71(13) 2_655 2_655 ?
O00C Rb O008 142.28(13) 2_655 1_565 ?
O00C Rb O009 121.08(14) 2_655 3_776 ?
O00C Rb O00A 43.27(12) 2_655 4_675 ?
O00C Rb O00A 65.59(14) 2_655 3_766 ?
O00C Rb O00D 68.99(15) 2_655 1_565 ?
O00C Rb B00E 107.36(17) 2_655 3_776 ?
O00C Rb B00I 22.85(16) 2_655 2_655 ?
O00D Rb O006 55.85(12) 1_565 3_776 ?
O00D Rb O007 69.11(13) 1_565 2_655 ?
O00D Rb O00A 133.97(14) 1_565 3_766 ?
O00D Rb O00A 77.43(13) 1_565 4_675 ?
O00D Rb B00E 71.53(15) 1_565 3_776 ?
O00D Rb B00I 60.64(16) 1_565 2_655 ?
B00I Rb O00A 64.87(15) 2_655 4_675 ?
B00I Rb B00E 119.33(18) 2_655 3_776 ?
Rb O003 Rb1 93.76(13) 3_766 2_646 ?
B00F O003 Rb1 116.2(4) . 2_646 ?
B00F O003 Rb 107.1(4) . 3_766 ?
B00F O003 B00J 121.6(5) . . ?
B00J O003 Rb1 109.6(4) . 2_646 ?
B00J O003 Rb 103.8(4) . 3_766 ?
B00G O004 Rb 119.8(4) . . ?
B00G O004 B00H 122.2(5) . . ?
B00H O004 Rb 102.8(4) . . ?
Rb1 O005 Rb1 96.43(12) 4_575 2_656 ?
B00H O005 Rb1 105.4(4) . 4_575 ?
B00H O005 Rb1 88.1(4) . 2_656 ?
B00I O005 Rb1 138.0(4) . 2_656 ?
B00I O005 Rb1 101.1(4) . 4_575 ?
B00I O005 B00H 122.5(6) . . ?
Rb O006 Rb1 82.61(11) 3_776 2_656 ?
B00E O006 Rb1 78.1(4) . 2_656 ?
B00E O006 Rb 86.3(4) . 3_776 ?
B00E O006 B00J 119.6(5) . . ?
B00J O006 Rb1 104.6(4) . 2_656 ?
B00J O006 Rb 153.9(4) . 3_776 ?
Rb O007 Rb1 92.42(12) 2_645 4_565 ?
B00G O007 Rb1 126.5(5) . 4_565 ?
B00G O007 Rb 132.3(4) . 2_645 ?
B00G O007 B00I 118.6(6) . . ?
B00I O007 Rb1 81.4(4) . 4_565 ?
B00I O007 Rb 90.7(4) . 2_645 ?
Rb O008 Rb1 110.48(15) 1_545 4_565 ?
B00F O008 Rb1 89.7(4) . 4_565 ?
B00F O008 Rb 117.0(4) . 1_545 ?
B00F O008 B00H 134.8(6) . 1_545 ?
B00H O008 Rb1 99.4(4) 1_545 4_565 ?
B00H O008 Rb 101.0(4) 1_545 1_545 ?
Rb O009 Rb1 94.50(13) 3_776 2_656 ?
B00E O009 Rb1 91.7(4) . 2_656 ?
B00E O009 Rb 102.0(4) . 3_776 ?
B00E O009 B00H 128.4(6) . . ?
B00H O009 Rb1 103.7(4) . 2_656 ?
B00H O009 Rb 124.7(4) . 3_776 ?
Rb1 O00A Rb 99.36(14) . 3_766 ?
Rb1 O00A Rb 86.19(12) . 4_576 ?
Rb1 O00A H00A 89.1 . . ?
Rb O00A Rb 148.97(18) 3_766 4_576 ?
Rb O00A H00A 75.7 4_576 . ?
Rb O00A H00A 73.9 3_766 . ?
B00J O00A Rb1 155.1(4) . . ?
B00J O00A Rb 90.3(4) . 4_576 ?
B00J O00A Rb 96.3(4) . 3_766 ?
B00J O00A H00A 113.9 . . ?
B00E O00B Rb1 134.8(4) . 4_565 ?
B00E O00B B00F 119.9(5) . . ?
B00F O00B Rb1 75.0(4) . 4_565 ?
Rb1 O00C Rb1 146.50(16) 4_565 4_575 ?
Rb O00C Rb1 108.56(17) 2_645 4_575 ?
Rb O00C Rb1 96.15(15) 2_645 4_565 ?
B00I O00C Rb1 82.2(4) . 4_565 ?
B00I O00C Rb1 71.3(4) . 4_575 ?
B00I O00C Rb 101.2(4) . 2_645 ?
B00I O00C B00J 140.7(6) . 3_666 ?
B00J O00C Rb1 83.9(4) 3_666 4_575 ?
B00J O00C Rb1 105.7(4) 3_666 4_565 ?
B00J O00C Rb 115.7(4) 3_666 2_645 ?
Rb1 O00D Rb 120.75(16) 3_766 1_545 ?
Rb1 O00D H00D 74.3 3_766 . ?
Rb O00D H00D 85.4 1_545 . ?
B00G O00D Rb1 122.9(5) . 3_766 ?
B00G O00D Rb 115.9(5) . 1_545 ?
B00G O00D H00D 117.5 . . ?
Rb1 B00E Rb 79.76(16) 2_656 3_776 ?
O006 B00E Rb1 78.2(4) . 2_656 ?
O006 B00E Rb 70.3(3) . 3_776 ?
O006 B00E O00B 119.2(6) . . ?
O009 B00E Rb1 64.6(4) . 2_656 ?
O009 B00E Rb 55.6(3) . 3_776 ?
O009 B00E O006 117.5(6) . . ?
O009 B00E O00B 123.3(6) . . ?
O00B B00E Rb1 127.1(4) . 2_656 ?
O00B B00E Rb 151.8(5) . 3_776 ?
Rb1 B00F Rb1 82.19(16) 4_565 2_646 ?
Rb1 B00F Rb 146.6(2) 4_565 3_766 ?
Rb1 B00F Rb 87.76(17) 4_565 1_545 ?
Rb B00F Rb1 71.95(14) 3_766 2_646 ?
Rb B00F Rb1 130.7(2) 1_545 2_646 ?
Rb B00F Rb 93.25(17) 3_766 1_545 ?
O003 B00F Rb1 120.0(4) . 4_565 ?
O003 B00F Rb1 45.1(3) . 2_646 ?
O003 B00F Rb 144.9(5) . 1_545 ?
O003 B00F Rb 51.7(3) . 3_766 ?
O003 B00F O00B 120.1(6) . . ?
O008 B00F Rb1 88.5(4) . 2_646 ?
O008 B00F Rb1 66.4(3) . 4_565 ?
O008 B00F Rb 44.0(3) . 1_545 ?
O008 B00F Rb 91.6(4) . 3_766 ?
O008 B00F O003 124.5(6) . . ?
O008 B00F O00B 115.4(6) . . ?
O00B B00F Rb1 81.1(4) . 4_565 ?
O00B B00F Rb1 141.8(5) . 2_646 ?
O00B B00F Rb 82.7(4) . 1_545 ?
O00B B00F Rb 132.1(4) . 3_766 ?
O004 B00G Rb 41.9(3) . . ?
O004 B00G O007 121.9(6) . . ?
O004 B00G O00D 121.7(6) . . ?
O007 B00G Rb 130.4(5) . . ?
O00D B00G Rb 96.5(4) . . ?
O00D B00G O007 116.3(6) . . ?
Rb1 B00H Rb1 80.90(16) 4_575 2_656 ?
Rb B00H Rb1 87.33(18) . 4_575 ?
Rb B00H Rb1 146.0(2) . 2_656 ?
O004 B00H Rb1 116.3(4) . 4_575 ?
O004 B00H Rb1 158.4(5) . 2_656 ?
O004 B00H Rb 52.9(3) . . ?
O004 B00H O005 111.5(6) . . ?
O004 B00H O009 110.5(6) . . ?
O005 B00H Rb1 67.9(3) . 2_656 ?
O005 B00H Rb1 51.2(3) . 4_575 ?
O005 B00H Rb 126.4(4) . . ?
O008 B00H Rb1 57.0(3) 1_565 4_575 ?
O008 B00H Rb1 92.8(4) 1_565 2_656 ?
O008 B00H Rb 54.6(3) 1_565 . ?
O008 B00H O004 107.5(6) 1_565 . ?
O008 B00H O005 107.3(6) 1_565 . ?
O008 B00H O009 110.4(6) 1_565 . ?
O009 B00H Rb1 133.1(5) . 4_575 ?
O009 B00H Rb1 53.3(3) . 2_656 ?
O009 B00H Rb 124.0(4) . . ?
O009 B00H O005 109.6(6) . . ?
Rb1 B00I Rb1 152.6(3) 4_565 4_575 ?
Rb B00I Rb1 101.5(2) 2_645 4_575 ?
Rb B00I Rb1 85.46(18) 2_645 4_565 ?
O005 B00I Rb1 56.1(3) . 4_575 ?
O005 B00I Rb1 119.5(5) . 4_565 ?
O005 B00I Rb 155.1(5) . 2_645 ?
O005 B00I O007 120.3(6) . . ?
O007 B00I Rb1 132.5(5) . 4_575 ?
O007 B00I Rb1 74.4(4) . 4_565 ?
O007 B00I Rb 64.7(3) . 2_645 ?
O00C B00I Rb1 87.1(4) . 4_575 ?
O00C B00I Rb1 74.9(4) . 4_565 ?
O00C B00I Rb 56.0(3) . 2_645 ?
O00C B00I O005 125.6(7) . . ?
O00C B00I O007 114.1(6) . . ?
Rb B00J Rb1 72.27(14) 3_766 2_646 ?
Rb B00J Rb1 89.48(16) 4_576 2_646 ?
Rb B00J Rb 119.4(2) 3_766 4_576 ?
O003 B00J Rb1 48.7(3) . 2_646 ?
O003 B00J Rb 138.1(4) . 4_576 ?
O003 B00J Rb 52.7(3) . 3_766 ?
O006 B00J Rb1 153.4(4) . 2_646 ?
O006 B00J Rb 111.2(4) . 3_766 ?
O006 B00J Rb 109.5(4) . 4_576 ?
O006 B00J O003 111.0(6) . . ?
O00A B00J Rb1 98.4(4) . 2_646 ?
O00A B00J Rb 66.9(3) . 4_576 ?
O00A B00J Rb 60.0(3) . 3_766 ?
O00A B00J O003 110.7(6) . . ?
O00A B00J O006 106.0(5) . . ?
O00A B00J O00C 109.1(6) . 3_666 ?
O00C B00J Rb1 73.2(4) 3_666 2_646 ?
O00C B00J Rb 43.5(3) 3_666 4_576 ?
O00C B00J Rb 141.3(5) 3_666 3_766 ?
O00C B00J O003 112.2(5) 3_666 . ?
O00C B00J O006 107.5(6) 3_666 . ?

loop_
_geom_bond_atom_site_label_1
_geom_bond_atom_site_label_2
_geom_bond_distance
_geom_bond_site_symmetry_2
_geom_bond_publ_flag
Rb1 O003 3.002(4) 2_656 ?
Rb1 O005 3.385(5) 2_646 ?
Rb1 O005 2.905(5) 4_676 ?
Rb1 O006 3.333(5) 2_646 ?
Rb1 O007 3.308(5) 4_666 ?
Rb1 O008 3.055(5) 4_666 ?
Rb1 O009 3.013(5) 2_646 ?
Rb1 O00A 2.893(5) . ?
Rb1 H00A 3.0302 . ?
Rb1 O00C 3.309(6) 4_666 ?
Rb1 O00D 3.021(6) 3_766 ?
Rb1 B00E 3.333(7) 2_646 ?
Rb1 B00F 3.333(7) 4_666 ?
Rb O003 2.942(5) 3_766 ?
Rb O004 2.845(5) . ?
Rb O006 3.239(5) 3_776 ?
Rb O007 3.051(5) 2_655 ?
Rb O008 2.888(5) 1_565 ?
Rb O009 2.894(5) 3_776 ?
Rb O00A 3.129(5) 3_766 ?
Rb O00A 3.432(5) 4_675 ?
Rb O00C 2.852(5) 2_655 ?
Rb O00D 3.048(6) 1_565 ?
Rb B00E 3.433(7) 3_776 ?
Rb B00I 3.375(8) 2_655 ?
O003 B00F 1.352(9) . ?
O003 B00J 1.475(9) . ?
O004 B00G 1.341(9) . ?
O004 B00H 1.466(9) . ?
O005 B00H 1.482(9) . ?
O005 B00I 1.360(9) . ?
O006 B00E 1.367(9) . ?
O006 B00J 1.471(9) . ?
O007 B00G 1.379(9) . ?
O007 B00I 1.405(9) . ?
O008 B00F 1.349(9) . ?
O008 B00H 1.460(9) 1_545 ?
O009 B00E 1.339(9) . ?
O009 B00H 1.467(9) . ?
O00A H00A 0.9467 . ?
O00A B00J 1.450(9) . ?
O00B B00E 1.388(9) . ?
O00B B00F 1.397(9) . ?
O00C B00I 1.336(9) . ?
O00C B00J 1.470(8) 3_666 ?
O00D H00D 0.9481 . ?
O00D B00G 1.356(9) . ?

loop_
_geom_torsion_atom_site_label_1
_geom_torsion_atom_site_label_2
_geom_torsion_atom_site_label_3
_geom_torsion_atom_site_label_4
_geom_torsion
_geom_torsion_site_symmetry_1
_geom_torsion_site_symmetry_2
_geom_torsion_site_symmetry_3
_geom_torsion_site_symmetry_4
_geom_torsion_publ_flag
Rb1 O003 B00F Rb1 37.4(5) 2_646 . . 4_565 ?
Rb1 O003 B00F Rb -103.2(3) 2_646 . . 3_766 ?
Rb1 O003 B00F Rb -100.6(7) 2_646 . . 1_545 ?
Rb1 O003 B00F O008 -43.2(8) 2_646 . . . ?
Rb1 O003 B00F O00B 134.8(5) 2_646 . . . ?
Rb1 O003 B00J Rb 4.9(7) 2_646 . . 4_576 ?
Rb1 O003 B00J Rb 99.1(3) 2_646 . . 3_766 ?
Rb1 O003 B00J O006 -159.7(4) 2_646 . . . ?
Rb1 O003 B00J O00A 82.9(5) 2_646 . . . ?
Rb1 O003 B00J O00C -39.3(6) 2_646 . . 3_666 ?
Rb1 O005 B00H Rb1 96.16(19) 4_575 . . 2_656 ?
Rb1 O005 B00H Rb1 -96.16(19) 2_656 . . 4_575 ?
Rb1 O005 B00H Rb -144.3(4) 2_656 . . . ?
Rb1 O005 B00H Rb -48.1(5) 4_575 . . . ?
Rb1 O005 B00H O004 156.7(5) 2_656 . . . ?
Rb1 O005 B00H O004 -107.2(5) 4_575 . . . ?
Rb1 O005 B00H O008 10.3(6) 4_575 . . 1_565 ?
Rb1 O005 B00H O008 -85.9(5) 2_656 . . 1_565 ?
Rb1 O005 B00H O009 34.0(5) 2_656 . . . ?
Rb1 O005 B00H O009 130.2(4) 4_575 . . . ?
Rb1 O005 B00I Rb1 112.9(6) 2_656 . . 4_575 ?
Rb1 O005 B00I Rb1 -35.3(8) 2_656 . . 4_565 ?
Rb1 O005 B00I Rb1 -148.1(3) 4_575 . . 4_565 ?
Rb1 O005 B00I Rb 141.6(8) 2_656 . . 2_645 ?
Rb1 O005 B00I Rb 28.7(12) 4_575 . . 2_645 ?
Rb1 O005 B00I O007 123.4(6) 4_575 . . . ?
Rb1 O005 B00I O007 -123.7(6) 2_656 . . . ?
Rb1 O005 B00I O00C -56.1(8) 4_575 . . . ?
Rb1 O005 B00I O00C 56.8(11) 2_656 . . . ?
Rb1 O006 B00E Rb 83.22(10) 2_656 . . 3_776 ?
Rb1 O006 B00E O009 53.0(6) 2_656 . . . ?
Rb1 O006 B00E O00B -126.1(6) 2_656 . . . ?
Rb1 O006 B00J Rb1 82.6(9) 2_656 . . 2_646 ?
Rb1 O006 B00J Rb -50.8(3) 2_656 . . 4_576 ?
Rb1 O006 B00J Rb 175.12(17) 2_656 . . 3_766 ?
Rb1 O006 B00J O003 118.3(4) 2_656 . . . ?
Rb1 O006 B00J O00A -121.4(4) 2_656 . . . ?
Rb1 O006 B00J O00C -4.8(5) 2_656 . . 3_666 ?
Rb1 O007 B00G Rb -151.7(3) 4_565 . . . ?
Rb1 O007 B00G O004 -100.2(7) 4_565 . . . ?
Rb1 O007 B00G O00D 82.3(8) 4_565 . . . ?
Rb1 O007 B00I Rb1 -174.6(5) 4_565 . . 4_575 ?
Rb1 O007 B00I Rb -92.34(12) 4_565 . . 2_645 ?
Rb1 O007 B00I O005 115.4(6) 4_565 . . . ?
Rb1 O007 B00I O00C -65.1(6) 4_565 . . . ?
Rb1 O008 B00F Rb1 82.15(13) 4_565 . . 2_646 ?
Rb1 O008 B00F Rb 154.04(16) 4_565 . . 3_766 ?
Rb1 O008 B00F Rb -113.0(3) 4_565 . . 1_545 ?
Rb1 O008 B00F O003 111.2(6) 4_565 . . . ?
Rb1 O008 B00F O00B -66.9(6) 4_565 . . . ?
Rb1 O009 B00E Rb -94.97(19) 2_656 . . 3_776 ?
Rb1 O009 B00E O006 -59.8(6) 2_656 . . . ?
Rb1 O009 B00E O00B 119.1(6) 2_656 . . . ?
Rb1 O009 B00H Rb1 14.4(6) 2_656 . . 4_575 ?
Rb1 O009 B00H Rb 138.1(3) 2_656 . . . ?
Rb1 O009 B00H O004 -163.5(4) 2_656 . . . ?
Rb1 O009 B00H O005 -40.3(6) 2_656 . . . ?
Rb1 O009 B00H O008 77.7(5) 2_656 . . 1_565 ?
Rb1 O00A B00J Rb1 -167.3(8) . . . 2_646 ?
Rb1 O00A B00J Rb -81.5(9) . . . 4_576 ?
Rb1 O00A B00J Rb 128.9(10) . . . 3_766 ?
Rb1 O00A B00J O003 143.7(8) . . . . ?
Rb1 O00A B00J O006 23.3(13) . . . . ?
Rb1 O00A B00J O00C -92.2(10) . . . 3_666 ?
Rb1 O00B B00E Rb1 2.1(8) 4_565 . . 2_656 ?
Rb1 O00B B00E Rb -157.5(6) 4_565 . . 3_776 ?
Rb1 O00B B00E O006 99.5(7) 4_565 . . . ?
Rb1 O00B B00E O009 -79.5(8) 4_565 . . . ?
Rb1 O00B B00F Rb1 -65.1(6) 4_565 . . 2_646 ?
Rb1 O00B B00F Rb 88.87(12) 4_565 . . 1_545 ?
Rb1 O00B B00F Rb 176.6(6) 4_565 . . 3_766 ?
Rb1 O00B B00F O003 -119.6(6) 4_565 . . . ?
Rb1 O00B B00F O008 58.5(5) 4_565 . . . ?
Rb1 O00C B00I Rb1 159.23(17) 4_575 . . 4_565 ?
Rb1 O00C B00I Rb1 -159.23(17) 4_565 . . 4_575 ?
Rb1 O00C B00I Rb 94.76(19) 4_565 . . 2_645 ?
Rb1 O00C B00I Rb -106.0(2) 4_575 . . 2_645 ?
Rb1 O00C B00I O005 -115.7(7) 4_565 . . . ?
Rb1 O00C B00I O005 43.6(7) 4_575 . . . ?
Rb1 O00C B00I O007 64.8(6) 4_565 . . . ?
Rb1 O00C B00I O007 -135.9(6) 4_575 . . . ?
Rb1 O00D B00G Rb -55.7(4) 3_766 . . . ?
Rb1 O00D B00G O004 -91.6(8) 3_766 . . . ?
Rb1 O00D B00G O007 86.0(7) 3_766 . . . ?
Rb O003 B00F Rb1 140.6(3) 3_766 . . 4_565 ?
Rb O003 B00F Rb1 103.2(3) 3_766 . . 2_646 ?
Rb O003 B00F Rb 2.7(8) 3_766 . . 1_545 ?
Rb O003 B00F O008 60.1(7) 3_766 . . . ?
Rb O003 B00F O00B -122.0(6) 3_766 . . . ?
Rb O003 B00J Rb1 -99.1(3) 3_766 . . 2_646 ?
Rb O003 B00J Rb -94.3(5) 3_766 . . 4_576 ?
Rb O003 B00J O006 101.2(5) 3_766 . . . ?
Rb O003 B00J O00A -16.2(6) 3_766 . . . ?
Rb O003 B00J O00C -138.4(5) 3_766 . . 3_666 ?
Rb O004 B00G O007 -116.7(7) . . . . ?
Rb O004 B00G O00D 60.7(9) . . . . ?
Rb O004 B00H Rb1 -155.9(10) . . . 2_656 ?
Rb O004 B00H Rb1 64.0(4) . . . 4_575 ?
Rb O004 B00H O005 120.1(5) . . . . ?
Rb O004 B00H O008 2.8(5) . . . 1_565 ?
Rb O004 B00H O009 -117.8(5) . . . . ?
Rb O006 B00E Rb1 -83.22(10) 3_776 . . 2_656 ?
Rb O006 B00E O009 -30.3(6) 3_776 . . . ?
Rb O006 B00E O00B 150.7(6) 3_776 . . . ?
Rb O006 B00J Rb1 -174.1(3) 3_776 . . 2_646 ?
Rb O006 B00J Rb -81.5(9) 3_776 . . 3_766 ?
Rb O006 B00J Rb 52.5(10) 3_776 . . 4_576 ?
Rb O006 B00J O003 -138.4(7) 3_776 . . . ?
Rb O006 B00J O00A -18.1(12) 3_776 . . . ?
Rb O006 B00J O00C 98.5(9) 3_776 . . 3_666 ?
Rb O007 B00G Rb 70.3(7) 2_645 . . . ?
Rb O007 B00G O004 121.9(6) 2_645 . . . ?
Rb O007 B00G O00D -55.6(9) 2_645 . . . ?
Rb O007 B00I Rb1 92.34(12) 2_645 . . 4_565 ?
Rb O007 B00I Rb1 -82.3(5) 2_645 . . 4_575 ?
Rb O007 B00I O005 -152.3(6) 2_645 . . . ?
Rb O007 B00I O00C 27.2(6) 2_645 . . . ?
Rb O008 B00F Rb1 -164.9(2) 1_545 . . 2_646 ?
Rb O008 B00F Rb1 113.0(3) 1_545 . . 4_565 ?
Rb O008 B00F Rb -93.0(3) 1_545 . . 3_766 ?
Rb O008 B00F O003 -135.9(6) 1_545 . . . ?
Rb O008 B00F O00B 46.1(7) 1_545 . . . ?
Rb O009 B00E Rb1 94.97(19) 3_776 . . 2_656 ?
Rb O009 B00E O006 35.1(7) 3_776 . . . ?
Rb O009 B00E O00B -145.9(6) 3_776 . . . ?
Rb O009 B00H Rb1 -91.2(6) 3_776 . . 4_575 ?
Rb O009 B00H Rb1 -105.5(4) 3_776 . . 2_656 ?
Rb O009 B00H Rb 32.5(7) 3_776 . . . ?
Rb O009 B00H O004 90.9(6) 3_776 . . . ?
Rb O009 B00H O005 -145.8(4) 3_776 . . . ?
Rb O009 B00H O008 -27.8(8) 3_776 . . 1_565 ?
Rb O00A B00J Rb1 63.8(2) 3_766 . . 2_646 ?
Rb O00A B00J Rb1 -85.79(19) 4_576 . . 2_646 ?
Rb O00A B00J Rb 149.6(2) 3_766 . . 4_576 ?
Rb O00A B00J Rb -149.6(2) 4_576 . . 3_766 ?
Rb O00A B00J O003 -134.7(5) 4_576 . . . ?
Rb O00A B00J O003 14.9(5) 3_766 . . . ?
Rb O00A B00J O006 -105.6(4) 3_766 . . . ?
Rb O00A B00J O006 104.8(4) 4_576 . . . ?
Rb O00A B00J O00C -10.7(5) 4_576 . . 3_666 ?
Rb O00A B00J O00C 138.9(5) 3_766 . . 3_666 ?
Rb O00C B00I Rb1 106.0(2) 2_645 . . 4_575 ?
Rb O00C B00I Rb1 -94.76(19) 2_645 . . 4_565 ?
Rb O00C B00I O005 149.6(6) 2_645 . . . ?
Rb O00C B00I O007 -29.9(7) 2_645 . . . ?
Rb O00D B00G Rb 131.6(2) 1_545 . . . ?
Rb O00D B00G O004 95.7(7) 1_545 . . . ?
Rb O00D B00G O007 -86.7(7) 1_545 . . . ?
B00E O006 B00J Rb1 -1.9(13) . . . 2_646 ?
B00E O006 B00J Rb -135.3(5) . . . 4_576 ?
B00E O006 B00J Rb 90.6(6) . . . 3_766 ?
B00E O006 B00J O003 33.8(8) . . . . ?
B00E O006 B00J O00A 154.1(6) . . . . ?
B00E O006 B00J O00C -89.3(7) . . . 3_666 ?
B00E O009 B00H Rb1 117.8(7) . . . 4_575 ?
B00E O009 B00H Rb1 103.5(7) . . . 2_656 ?
B00E O009 B00H Rb -118.4(6) . . . . ?
B00E O009 B00H O004 -60.0(9) . . . . ?
B00E O009 B00H O005 63.2(9) . . . . ?
B00E O009 B00H O008 -178.8(6) . . . 1_565 ?
B00E O00B B00F Rb1 133.4(6) . . . 4_565 ?
B00E O00B B00F Rb1 68.3(9) . . . 2_646 ?
B00E O00B B00F Rb -50.0(9) . . . 3_766 ?
B00E O00B B00F Rb -137.7(5) . . . 1_545 ?
B00E O00B B00F O003 13.8(10) . . . . ?
B00E O00B B00F O008 -168.1(6) . . . . ?
B00F O003 B00J Rb1 140.4(6) . . . 2_646 ?
B00F O003 B00J Rb 145.2(6) . . . 4_576 ?
B00F O003 B00J Rb -120.5(6) . . . 3_766 ?
B00F O003 B00J O006 -19.3(8) . . . . ?
B00F O003 B00J O00A -136.7(6) . . . . ?
B00F O003 B00J O00C 101.1(7) . . . 3_666 ?
B00F O00B B00E Rb1 -96.5(7) . . . 2_656 ?
B00F O00B B00E Rb 103.9(10) . . . 3_776 ?
B00F O00B B00E O006 0.9(10) . . . . ?
B00F O00B B00E O009 -178.1(6) . . . . ?
B00G O004 B00H Rb1 66.0(14) . . . 2_656 ?
B00G O004 B00H Rb1 -74.2(7) . . . 4_575 ?
B00G O004 B00H Rb -138.2(7) . . . . ?
B00G O004 B00H O005 -18.0(9) . . . . ?
B00G O004 B00H O008 -135.4(6) . . . 1_565 ?
B00G O004 B00H O009 104.1(7) . . . . ?
B00G O007 B00I Rb1 58.3(9) . . . 4_575 ?
B00G O007 B00I Rb1 -127.0(6) . . . 4_565 ?
B00G O007 B00I Rb 140.6(6) . . . 2_645 ?
B00G O007 B00I O005 -11.7(10) . . . . ?
B00G O007 B00I O00C 167.9(7) . . . . ?
B00H O004 B00G Rb 131.5(7) . . . . ?
B00H O004 B00G O007 14.8(11) . . . . ?
B00H O004 B00G O00D -167.8(7) . . . . ?
B00H O005 B00I Rb1 95.4(6) . . . 4_565 ?
B00H O005 B00I Rb1 -116.5(6) . . . 4_575 ?
B00H O005 B00I Rb -87.7(12) . . . 2_645 ?
B00H O005 B00I O007 6.9(10) . . . . ?
B00H O005 B00I O00C -172.5(7) . . . . ?
B00H O008 B00F Rb1 -103.0(7) 1_545 . . 4_565 ?
B00H O008 B00F Rb1 -20.9(7) 1_545 . . 2_646 ?
B00H O008 B00F Rb 51.0(7) 1_545 . . 3_766 ?
B00H O008 B00F Rb 144.0(9) 1_545 . . 1_545 ?
B00H O008 B00F O003 8.2(12) 1_545 . . . ?
B00H O008 B00F O00B -169.9(6) 1_545 . . . ?
B00H O009 B00E Rb1 -109.1(7) . . . 2_656 ?
B00H O009 B00E Rb 155.9(7) . . . 3_776 ?
B00H O009 B00E O006 -168.9(6) . . . . ?
B00H O009 B00E O00B 10.1(11) . . . . ?
B00I O005 B00H Rb1 -149.5(6) . . . 2_656 ?
B00I O005 B00H Rb1 114.3(6) . . . 4_575 ?
B00I O005 B00H Rb 66.2(8) . . . . ?
B00I O005 B00H O004 7.2(9) . . . . ?
B00I O005 B00H O008 124.6(7) . . . 1_565 ?
B00I O005 B00H O009 -115.5(7) . . . . ?
B00I O007 B00G Rb -50.7(9) . . . . ?
B00I O007 B00G O004 0.9(11) . . . . ?
B00I O007 B00G O00D -176.7(7) . . . . ?
B00J O003 B00F Rb1 -100.5(6) . . . 4_565 ?
B00J O003 B00F Rb1 -137.9(7) . . . 2_646 ?
B00J O003 B00F Rb 121.5(7) . . . 1_545 ?
B00J O003 B00F Rb 118.8(6) . . . 3_766 ?
B00J O003 B00F O008 178.9(6) . . . . ?
B00J O003 B00F O00B -3.2(9) . . . . ?
B00J O006 B00E Rb1 100.2(5) . . . 2_656 ?
B00J O006 B00E Rb -176.6(5) . . . 3_776 ?
B00J O006 B00E O009 153.2(6) . . . . ?
B00J O006 B00E O00B -25.9(9) . . . . ?
B00J O00C B00I Rb1 105.3(9) 3_666 . . 4_565 ?
B00J O00C B00I Rb1 -53.9(10) 3_666 . . 4_575 ?
B00J O00C B00I Rb -159.9(11) 3_666 . . 2_645 ?
B00J O00C B00I O005 -10.3(15) 3_666 . . . ?
B00J O00C B00I O007 170.2(8) 3_666 . . . ?
